data_4084046
loop_
_publ_author_name
'Goh, Lai Yoong'
'Weng, Zhiqiang'
'Leong, Weng Kee'
'Vittal, Jagadese J.'
'Haiduc, Ionel'

_publ_section_title
;
 An Organometallic Radical Route to Bis(phosphido)- and
 Hydrido&#x2212;Phosphido-Bridged Metal&#x2212;Metal-Bonded Complexes of
 Cyclopentadienylchromium via Desulfurization of Thiophosphinito Ligands
;
_journal_issue 24
_journal_name_full Organometallics
_journal_page_first 5287
_journal_paper_doi 10.1021/om0203680
_journal_volume 21
_journal_year 2002
_chemical_formula_sum 'C18 H21 Cr2 O4 P'
_chemical_formula_weight 436.32
_chemical_name_systematic
; 
 ? 
;
_space_group_IT_number 14
_symmetry_cell_setting monoclinic
_symmetry_space_group_name_Hall '-P 2yn'
_symmetry_space_group_name_H-M 'P 1 21/n 1'
_atom_sites_solution_hydrogens geom
_atom_sites_solution_primary direct
_atom_sites_solution_secondary difmap
_audit_creation_method SHELXL-97
_cell_angle_alpha 90.00
_cell_angle_beta 117.369(2)
_cell_angle_gamma 90.00
_cell_formula_units_Z 8
_cell_length_a 16.7624(9)
_cell_length_b 15.1333(8)
_cell_length_c 16.7583(8)
_cell_measurement_reflns_used 6690
_cell_measurement_temperature 223(2)
_cell_measurement_theta_max 25.569
_cell_measurement_theta_min 2.692
_cell_volume 3775.2(3)
_computing_cell_refinement 'Bruker SMART'
_computing_data_collection 'Bruker SMART'
_computing_data_reduction 'Bruker SHELXTL'
_computing_molecular_graphics 'Bruker SHELXTL'
_computing_publication_material 'Bruker SHELXTL'
_computing_structure_refinement 'Bruker SHELXTL'
_computing_structure_solution 'Bruker SHELXTL'
_diffrn_ambient_temperature 223(2)
_diffrn_measured_fraction_theta_full 0.897
_diffrn_measured_fraction_theta_max 0.897
_diffrn_measurement_device_type 'CCD area detector'
_diffrn_measurement_method 'phi and omega scans'
_diffrn_radiation_monochromator graphite
_diffrn_radiation_source 'fine-focus sealed tube'
_diffrn_radiation_type MoK\a
_diffrn_radiation_wavelength 0.71073
_diffrn_reflns_av_R_equivalents 0.0415
_diffrn_reflns_av_sigmaI/netI 0.0573
_diffrn_reflns_limit_h_max 17
_diffrn_reflns_limit_h_min -21
_diffrn_reflns_limit_k_max 19
_diffrn_reflns_limit_k_min -19
_diffrn_reflns_limit_l_max 21
_diffrn_reflns_limit_l_min -12
_diffrn_reflns_number 26325
_diffrn_reflns_theta_full 28.20
_diffrn_reflns_theta_max 28.20
_diffrn_reflns_theta_min 2.34
_exptl_absorpt_coefficient_mu 1.255
_exptl_absorpt_correction_T_max 0.862104
_exptl_absorpt_correction_T_min 0.697166
_exptl_absorpt_correction_type SADABS
_exptl_crystal_colour 'dark brown'
_exptl_crystal_density_diffrn 1.535
_exptl_crystal_density_method 'not measured'
_exptl_crystal_description plate
_exptl_crystal_F_000 1792
_exptl_crystal_size_max 0.40
_exptl_crystal_size_mid 0.30
_exptl_crystal_size_min 0.16
_refine_diff_density_max 0.957
_refine_diff_density_min -0.774
_refine_diff_density_rms 0.118
_refine_ls_extinction_method none
_refine_ls_goodness_of_fit_ref 1.099
_refine_ls_hydrogen_treatment mixed
_refine_ls_matrix_type full
_refine_ls_number_parameters 456
_refine_ls_number_reflns 8325
_refine_ls_number_restraints 0
_refine_ls_restrained_S_all 1.099
_refine_ls_R_factor_all 0.0742
_refine_ls_R_factor_gt 0.0626
_refine_ls_shift/su_max 0.009
_refine_ls_shift/su_mean 0.001
_refine_ls_structure_factor_coef Fsqd
_refine_ls_weighting_details 'calc w=1/[\s^2^(Fo^2^)+(0.0627P)^2^+0.0000P] where P=(Fo^2^+2Fc^2^)/3'
_refine_ls_weighting_scheme calc
_refine_ls_wR_factor_gt 0.1260
_refine_ls_wR_factor_ref 0.1311
_reflns_number_gt 7085
_reflns_number_total 8325
_reflns_threshold_expression >2sigma(I)
_cod_data_source_file om0203680.cif
_cod_data_source_block compd_3b
_cod_depositor_comments
;
The following automatic conversions were performed:

'_symmetry_cell_setting' value 'Monoclinic' changed to 'monoclinic'
according to
/usr/data/users/saulius/automatic-downloads/retrospective/ACS/lib/dictionaries/cif_core.dic
dictionary named 'cif_core.dic' version 2.4.2 from 2011-04-26.

Automatic conversion script
Id: cif_fix_values 2281 2013-09-26 08:29:07Z andrius 
;
_cod_original_sg_symbol_H-M P21/n
_cod_database_code 4084046

loop_
_symmetry_equiv_pos_as_xyz
'x, y, z'
'-x+1/2, y+1/2, -z+1/2'
'-x, -y, -z'
'x-1/2, -y-1/2, z-1/2'

loop_
_atom_site_label
_atom_site_type_symbol
_atom_site_fract_x
_atom_site_fract_y
_atom_site_fract_z
_atom_site_U_iso_or_equiv
_atom_site_adp_type
_atom_site_occupancy
_atom_site_symmetry_multiplicity
_atom_site_calc_flag
_atom_site_refinement_flags
Cr1 Cr 0.79553(6) 0.15532(5) 0.89036(6) 0.0313(2) Uani 1 1 d .
H1 H 0.7604 0.2411 0.9307 0.050 Uiso 1 1 d R
Cr2 Cr 0.72426(6) 0.33353(5) 0.86063(6) 0.0321(2) Uani 1 1 d .
Cr3 Cr 0.60798(6) 0.16607(5) 0.19821(6) 0.0358(3) Uani 1 1 d .
H2 H 0.5665 0.2482 0.2376 0.050 Uiso 1 1 d R
Cr4 Cr 0.63239(5) 0.34406(5) 0.26872(6) 0.0296(2) Uani 1 1 d .
P1 P 0.65075(8) 0.20205(9) 0.81120(9) 0.0283(3) Uani 1 1 d .
P2 P 0.68838(8) 0.21369(9) 0.34194(9) 0.0327(3) Uani 1 1 d .
O1 O 0.9510(3) 0.2782(3) 0.9451(3) 0.0719(14) Uani 1 1 d .
O2 O 0.7962(3) 0.1355(4) 0.7135(4) 0.0800(17) Uani 1 1 d .
O3 O 0.5634(3) 0.3870(4) 0.6937(3) 0.0806(17) Uani 1 1 d .
O4 O 0.8156(4) 0.3657(4) 0.7473(4) 0.0804(16) Uani 1 1 d .
O5 O 0.7798(3) 0.1594(3) 0.1831(4) 0.0709(15) Uani 1 1 d .
O6 O 0.5439(3) 0.2882(3) 0.0412(3) 0.0604(12) Uani 1 1 d .
O7 O 0.7972(3) 0.4016(3) 0.4303(3) 0.0665(14) Uani 1 1 d .
O8 O 0.7486(3) 0.3826(3) 0.1813(3) 0.0623(13) Uani 1 1 d .
C1 C 0.8860(4) 0.2390(4) 0.9216(4) 0.0435(14) Uani 1 1 d .
C2 C 0.7961(4) 0.1440(4) 0.7811(5) 0.0463(15) Uani 1 1 d .
C3 C 0.6249(4) 0.3649(4) 0.7582(4) 0.0478(14) Uani 1 1 d .
C4 C 0.7820(4) 0.3517(4) 0.7920(4) 0.0436(14) Uani 1 1 d .
C5 C 0.7156(5) 0.1624(4) 0.1906(4) 0.0457(15) Uani 1 1 d .
C6 C 0.5703(4) 0.2484(4) 0.1069(4) 0.0402(14) Uani 1 1 d .
C7 C 0.7334(4) 0.3765(4) 0.3686(4) 0.0439(13) Uani 1 1 d .
C8 C 0.7020(4) 0.3666(4) 0.2122(4) 0.0377(13) Uani 1 1 d .
C11 C 0.7716(5) 0.0846(5) 0.9923(5) 0.0617(19) Uani 1 1 d .
H11 H 0.7305 0.1036 1.0123 0.074 Uiso 1 1 calc R
C12 C 0.7542(6) 0.0273(4) 0.9219(5) 0.069(2) Uani 1 1 d .
H12 H 0.6982 0.0014 0.8849 0.083 Uiso 1 1 calc R
C13 C 0.8308(7) 0.0142(5) 0.9147(5) 0.081(3) Uani 1 1 d .
H13 H 0.8379 -0.0228 0.8734 0.097 Uiso 1 1 calc R
C14 C 0.8982(6) 0.0673(5) 0.9817(6) 0.082(3) Uani 1 1 d .
H14 H 0.9582 0.0730 0.9926 0.098 Uiso 1 1 calc R
C15 C 0.8594(6) 0.1081(5) 1.0269(5) 0.073(2) Uani 1 1 d .
H15 H 0.8890 0.1471 1.0753 0.087 Uiso 1 1 calc R
C21 C 0.7227(7) 0.3400(6) 0.9920(5) 0.074(2) Uani 1 1 d .
H21 H 0.7054 0.2918 1.0159 0.089 Uiso 1 1 calc R
C22 C 0.8066(6) 0.3584(6) 1.0066(5) 0.079(3) Uani 1 1 d .
H22 H 0.8586 0.3260 1.0431 0.095 Uiso 1 1 calc R
C23 C 0.8025(8) 0.4376(7) 0.9559(7) 0.103(4) Uani 1 1 d .
H23 H 0.8499 0.4668 0.9517 0.124 Uiso 1 1 calc R
C24 C 0.7145(8) 0.4594(5) 0.9162(5) 0.083(3) Uani 1 1 d .
H24 H 0.6890 0.5084 0.8785 0.100 Uiso 1 1 calc R
C25 C 0.6696(6) 0.4002(7) 0.9393(7) 0.086(3) Uani 1 1 d .
H25 H 0.6073 0.4019 0.9198 0.103 Uiso 1 1 calc R
C31 C 0.4732(5) 0.1098(5) 0.1302(7) 0.087(3) Uani 1 1 d .
H31 H 0.4225 0.1443 0.0948 0.105 Uiso 1 1 calc R
C32 C 0.5256(7) 0.0678(6) 0.1001(6) 0.094(3) Uani 1 1 d .
H32 H 0.5180 0.0682 0.0409 0.112 Uiso 1 1 calc R
C33 C 0.5948(6) 0.0228(5) 0.1750(7) 0.079(2) Uani 1 1 d .
H33 H 0.6405 -0.0122 0.1736 0.095 Uiso 1 1 calc R
C34 C 0.5829(4) 0.0393(4) 0.2480(6) 0.062(2) Uani 1 1 d .
H34 H 0.6194 0.0182 0.3064 0.075 Uiso 1 1 calc R
C35 C 0.5064(5) 0.0938(5) 0.2219(6) 0.071(2) Uani 1 1 d .
H35 H 0.4826 0.1150 0.2592 0.086 Uiso 1 1 calc R
C41 C 0.4825(4) 0.3543(4) 0.1924(5) 0.0599(19) Uani 1 1 d .
H41 H 0.4450 0.3137 0.1489 0.072 Uiso 1 1 calc R
C42 C 0.5079(5) 0.3515(5) 0.2842(5) 0.0591(19) Uani 1 1 d .
H42 H 0.4918 0.3077 0.3139 0.071 Uiso 1 1 calc R
C43 C 0.5613(5) 0.4249(5) 0.3240(5) 0.065(2) Uani 1 1 d .
H43 H 0.5865 0.4395 0.3853 0.078 Uiso 1 1 calc R
C44 C 0.5715(5) 0.4731(5) 0.2592(6) 0.064(2) Uani 1 1 d .
H44 H 0.6046 0.5256 0.2685 0.077 Uiso 1 1 calc R
C45 C 0.5231(4) 0.4288(5) 0.1768(5) 0.0603(18) Uani 1 1 d .
H45 H 0.5188 0.4462 0.1211 0.072 Uiso 1 1 calc R
C51 C 0.5671(4) 0.1688(4) 0.8480(5) 0.0486(15) Uani 1 1 d .
H51A H 0.5546 0.1057 0.8353 0.058 Uiso 1 1 calc R
H51B H 0.5939 0.1764 0.9133 0.058 Uiso 1 1 calc R
C52 C 0.4797(5) 0.2175(6) 0.8062(6) 0.090(3) Uani 1 1 d .
H52A H 0.4908 0.2804 0.8166 0.135 Uiso 1 1 calc R
H52B H 0.4423 0.1976 0.8328 0.135 Uiso 1 1 calc R
H52C H 0.4493 0.2061 0.7420 0.135 Uiso 1 1 calc R
C53 C 0.5907(4) 0.1798(4) 0.6905(4) 0.0410(13) Uani 1 1 d .
H53A H 0.5336 0.2120 0.6653 0.049 Uiso 1 1 calc R
H53B H 0.6262 0.2034 0.6624 0.049 Uiso 1 1 calc R
C54 C 0.5712(5) 0.0839(5) 0.6650(5) 0.065(2) Uani 1 1 d .
H54A H 0.6266 0.0503 0.6931 0.097 Uiso 1 1 calc R
H54B H 0.5451 0.0780 0.6003 0.097 Uiso 1 1 calc R
H54C H 0.5293 0.0616 0.6853 0.097 Uiso 1 1 calc R
C61 C 0.6557(5) 0.1809(5) 0.4287(4) 0.066(2) Uani 1 1 d .
H61A H 0.5900 0.1792 0.4014 0.079 Uiso 1 1 calc R
H61B H 0.6777 0.1209 0.4486 0.079 Uiso 1 1 calc R
C62 C 0.6898(6) 0.2400(7) 0.5094(5) 0.108(3) Uani 1 1 d .
H62A H 0.7549 0.2423 0.5371 0.162 Uiso 1 1 calc R
H62B H 0.6711 0.2169 0.5522 0.162 Uiso 1 1 calc R
H62C H 0.6656 0.2989 0.4911 0.162 Uiso 1 1 calc R
C63 C 0.8107(4) 0.1939(4) 0.4007(4) 0.0445(14) Uani 1 1 d .
H63A H 0.8380 0.2225 0.3667 0.053 Uiso 1 1 calc R
H63B H 0.8355 0.2221 0.4599 0.053 Uiso 1 1 calc R
C64 C 0.8377(4) 0.0969(5) 0.4133(5) 0.067(2) Uani 1 1 d .
H64A H 0.8162 0.0691 0.4520 0.101 Uiso 1 1 calc R
H64B H 0.9026 0.0922 0.4405 0.101 Uiso 1 1 calc R
H64C H 0.8113 0.0675 0.3553 0.101 Uiso 1 1 calc R

loop_
_atom_site_aniso_label
_atom_site_aniso_U_11
_atom_site_aniso_U_22
_atom_site_aniso_U_33
_atom_site_aniso_U_23
_atom_site_aniso_U_13
_atom_site_aniso_U_12
Cr1 0.0260(5) 0.0325(5) 0.0299(5) 0.0026(3) 0.0082(4) 0.0072(3)
Cr2 0.0357(5) 0.0276(5) 0.0306(5) 0.0015(3) 0.0131(4) 0.0014(3)
Cr3 0.0280(5) 0.0303(5) 0.0374(5) -0.0064(3) 0.0050(4) -0.0028(3)
Cr4 0.0265(4) 0.0308(5) 0.0299(5) -0.0037(3) 0.0116(4) 0.0002(3)
P1 0.0222(6) 0.0337(7) 0.0278(7) 0.0024(5) 0.0105(5) 0.0009(5)
P2 0.0270(7) 0.0408(8) 0.0273(7) 0.0064(5) 0.0098(5) -0.0042(5)
O1 0.032(2) 0.087(4) 0.085(4) -0.012(3) 0.017(2) -0.008(2)
O2 0.054(3) 0.136(5) 0.061(3) -0.025(3) 0.036(3) 0.003(3)
O3 0.067(3) 0.068(3) 0.061(3) 0.018(2) -0.010(3) 0.025(3)
O4 0.101(4) 0.086(4) 0.078(4) 0.012(3) 0.062(3) -0.018(3)
O5 0.057(3) 0.099(4) 0.066(3) -0.011(3) 0.036(3) 0.015(3)
O6 0.058(3) 0.077(3) 0.030(2) 0.008(2) 0.007(2) 0.003(2)
O7 0.056(3) 0.071(3) 0.050(3) -0.023(2) 0.005(2) -0.006(2)
O8 0.066(3) 0.077(3) 0.052(3) -0.001(2) 0.034(2) -0.024(3)
C1 0.029(3) 0.057(4) 0.041(4) -0.005(3) 0.013(2) -0.002(3)
C2 0.023(3) 0.065(4) 0.049(4) -0.010(3) 0.015(3) 0.002(2)
C3 0.053(4) 0.037(3) 0.050(4) 0.004(3) 0.021(3) 0.008(3)
C4 0.046(3) 0.045(3) 0.044(4) 0.005(3) 0.025(3) -0.009(3)
C5 0.049(4) 0.049(3) 0.034(3) -0.005(2) 0.015(3) 0.010(3)
C6 0.032(3) 0.044(3) 0.040(4) -0.005(3) 0.012(2) 0.000(2)
C7 0.035(3) 0.055(4) 0.034(3) -0.010(3) 0.009(2) 0.000(3)
C8 0.035(3) 0.037(3) 0.038(3) 0.002(2) 0.014(2) -0.006(2)
C11 0.075(5) 0.062(5) 0.046(4) 0.029(3) 0.026(4) 0.010(4)
C12 0.085(6) 0.041(4) 0.059(5) 0.018(3) 0.013(4) -0.012(4)
C13 0.128(8) 0.041(4) 0.077(6) 0.006(3) 0.049(6) 0.032(5)
C14 0.063(5) 0.064(5) 0.103(7) 0.035(5) 0.025(5) 0.038(4)
C15 0.085(6) 0.056(4) 0.039(4) 0.013(3) -0.005(4) 0.018(4)
C21 0.116(8) 0.068(5) 0.045(4) -0.013(4) 0.043(5) -0.004(5)
C22 0.077(6) 0.096(6) 0.039(4) -0.027(4) 0.004(4) 0.023(5)
C23 0.132(9) 0.112(8) 0.111(8) -0.081(7) 0.095(8) -0.099(7)
C24 0.140(9) 0.037(4) 0.055(5) -0.008(3) 0.029(5) 0.017(5)
C25 0.068(5) 0.104(8) 0.089(7) -0.054(6) 0.039(5) -0.002(5)
C31 0.045(4) 0.045(4) 0.107(7) 0.002(4) -0.022(4) -0.021(3)
C32 0.122(8) 0.056(5) 0.071(6) -0.027(4) 0.017(6) -0.035(5)
C33 0.087(6) 0.037(4) 0.111(8) -0.016(4) 0.043(6) -0.010(4)
C34 0.042(4) 0.047(4) 0.079(5) 0.011(3) 0.011(3) -0.016(3)
C35 0.042(4) 0.047(4) 0.117(7) -0.006(4) 0.030(4) -0.024(3)
C41 0.030(3) 0.053(4) 0.080(5) -0.014(4) 0.012(3) 0.013(3)
C42 0.048(4) 0.070(5) 0.082(5) 0.011(4) 0.049(4) 0.022(3)
C43 0.054(4) 0.074(5) 0.063(5) -0.029(4) 0.024(3) 0.011(4)
C44 0.050(4) 0.040(4) 0.090(6) -0.013(3) 0.021(4) 0.013(3)
C45 0.043(4) 0.066(4) 0.062(4) 0.005(3) 0.015(3) 0.025(3)
C51 0.038(3) 0.060(4) 0.062(4) -0.007(3) 0.035(3) -0.014(3)
C52 0.045(4) 0.115(8) 0.113(7) -0.022(5) 0.039(4) -0.003(4)
C53 0.029(3) 0.052(3) 0.031(3) 0.001(2) 0.004(2) 0.006(2)
C54 0.061(5) 0.071(5) 0.048(4) -0.019(3) 0.013(3) -0.012(3)
C61 0.059(4) 0.099(6) 0.046(4) 0.034(4) 0.030(3) 0.001(4)
C62 0.114(7) 0.193(10) 0.036(4) 0.005(6) 0.052(4) -0.017(8)
C63 0.025(3) 0.054(3) 0.043(3) 0.005(3) 0.006(2) 0.004(2)
C64 0.044(4) 0.062(5) 0.072(5) 0.022(3) 0.005(3) 0.014(3)

loop_
_atom_type_symbol
_atom_type_description
_atom_type_scat_dispersion_real
_atom_type_scat_dispersion_imag
_atom_type_scat_source
C C 0.0033 0.0016 'International Tables Vol C Tables 4.2.6.8 and 6.1.1.4'
H H 0.0000 0.0000 'International Tables Vol C Tables 4.2.6.8 and 6.1.1.4'
O O 0.0106 0.0060 'International Tables Vol C Tables 4.2.6.8 and 6.1.1.4'
P P 0.1023 0.0942 'International Tables Vol C Tables 4.2.6.8 and 6.1.1.4'
Cr Cr 0.3209 0.6236 'International Tables Vol C Tables 4.2.6.8 and 6.1.1.4'

loop_
_geom_angle_atom_site_label_1
_geom_angle_atom_site_label_2
_geom_angle_atom_site_label_3
_geom_angle
C2 Cr1 C1 88.1(3)
C2 Cr1 C15 142.9(3)
C1 Cr1 C15 89.1(3)
C2 Cr1 C14 106.3(3)
C1 Cr1 C14 86.5(3)
C15 Cr1 C14 36.6(3)
C2 Cr1 C12 107.6(3)
C1 Cr1 C12 147.0(3)
C15 Cr1 C12 60.7(3)
C14 Cr1 C12 61.5(3)
C2 Cr1 C11 144.2(3)
C1 Cr1 C11 121.9(3)
C15 Cr1 C11 36.3(3)
C14 Cr1 C11 61.3(3)
C12 Cr1 C11 36.6(3)
C2 Cr1 C13 88.3(3)
C1 Cr1 C13 119.6(3)
C15 Cr1 C13 61.4(3)
C14 Cr1 C13 38.0(3)
C12 Cr1 C13 35.9(3)
C11 Cr1 C13 61.0(3)
C2 Cr1 P1 86.62(18)
C1 Cr1 P1 117.8(2)
C15 Cr1 P1 126.7(3)
C14 Cr1 P1 153.3(3)
C12 Cr1 P1 92.6(2)
C11 Cr1 P1 94.4(2)
C13 Cr1 P1 122.2(3)
C2 Cr1 Cr2 96.1(2)
C1 Cr1 Cr2 68.4(2)
C15 Cr1 Cr2 117.1(2)
C14 Cr1 Cr2 145.8(3)
C12 Cr1 Cr2 135.2(3)
C11 Cr1 Cr2 112.2(2)
C13 Cr1 Cr2 171.1(3)
P1 Cr1 Cr2 50.69(4)
C3 Cr2 C4 83.5(3)
C3 Cr2 C24 87.7(3)
C4 Cr2 C24 107.7(4)
C3 Cr2 C25 89.6(3)
C4 Cr2 C25 143.5(4)
C24 Cr2 C25 36.0(3)
C3 Cr2 C23 118.7(4)
C4 Cr2 C23 92.2(3)
C24 Cr2 C23 36.1(3)
C25 Cr2 C23 60.2(3)
C3 Cr2 C21 120.1(4)
C4 Cr2 C21 150.2(4)
C24 Cr2 C21 59.6(3)
C25 Cr2 C21 34.3(3)
C23 Cr2 C21 61.4(3)
C3 Cr2 C22 146.2(3)
C4 Cr2 C22 115.2(4)
C24 Cr2 C22 60.5(3)
C25 Cr2 C22 58.2(3)
C23 Cr2 C22 38.4(4)
C21 Cr2 C22 35.2(3)
C3 Cr2 P1 77.2(2)
C4 Cr2 P1 104.80(19)
C24 Cr2 P1 142.1(4)
C25 Cr2 P1 108.5(3)
C23 Cr2 P1 158.4(3)
C21 Cr2 P1 98.5(2)
C22 Cr2 P1 120.4(3)
C3 Cr2 Cr1 122.02(19)
C4 Cr2 Cr1 87.29(19)
C24 Cr2 Cr1 148.6(2)
C25 Cr2 Cr1 125.7(3)
C23 Cr2 Cr1 118.7(4)
C21 Cr2 Cr1 93.6(2)
C22 Cr2 Cr1 88.3(2)
P1 Cr2 Cr1 50.45(4)
C6 Cr3 C5 86.3(3)
C6 Cr3 C32 88.8(3)
C5 Cr3 C32 103.1(4)
C6 Cr3 C31 87.3(3)
C5 Cr3 C31 138.9(4)
C32 Cr3 C31 36.3(4)
C6 Cr3 C33 123.5(3)
C5 Cr3 C33 88.9(3)
C32 Cr3 C33 38.2(3)
C31 Cr3 C33 61.7(3)
C6 Cr3 C34 148.0(3)
C5 Cr3 C34 111.0(3)
C32 Cr3 C34 61.8(3)
C31 Cr3 C34 61.8(3)
C33 Cr3 C34 35.7(3)
C6 Cr3 C35 119.1(3)
C5 Cr3 C35 147.9(3)
C32 Cr3 C35 61.5(4)
C31 Cr3 C35 37.1(3)
C33 Cr3 C35 61.3(3)
C34 Cr3 C35 37.3(3)
C6 Cr3 P2 118.41(19)
C5 Cr3 P2 87.74(19)
C32 Cr3 P2 151.6(3)
C31 Cr3 P2 130.2(3)
C33 Cr3 P2 117.6(3)
C34 Cr3 P2 89.9(2)
C35 Cr3 P2 95.6(2)
C6 Cr3 Cr4 68.94(18)
C5 Cr3 Cr4 95.47(18)
C32 Cr3 Cr4 150.0(3)
C31 Cr3 Cr4 119.6(3)
C33 Cr3 Cr4 167.2(3)
C34 Cr3 Cr4 132.1(2)
C35 Cr3 Cr4 111.3(2)
P2 Cr3 Cr4 50.78(4)
C7 Cr4 C8 83.2(3)
C7 Cr4 C44 91.8(3)
C8 Cr4 C44 100.5(3)
C7 Cr4 C45 127.9(3)
C8 Cr4 C45 93.0(3)
C44 Cr4 C45 37.7(3)
C7 Cr4 C43 85.2(3)
C8 Cr4 C43 135.3(3)
C44 Cr4 C43 36.9(3)
C45 Cr4 C43 61.8(3)
C7 Cr4 C42 114.0(3)
C8 Cr4 C42 154.5(3)
C44 Cr4 C42 61.9(3)
C45 Cr4 C42 61.6(3)
C43 Cr4 C42 36.7(3)
C7 Cr4 C41 146.4(3)
C8 Cr4 C41 120.2(3)
C44 Cr4 C41 62.0(2)
C45 Cr4 C41 36.9(3)
C43 Cr4 C41 61.1(3)
C42 Cr4 C41 36.5(3)
C7 Cr4 P2 76.1(2)
C8 Cr4 P2 103.62(18)
C44 Cr4 P2 151.4(2)
C45 Cr4 P2 152.8(2)
C43 Cr4 P2 115.1(2)
C42 Cr4 P2 99.03(19)
C41 Cr4 P2 116.3(2)
C7 Cr4 Cr3 121.64(19)
C8 Cr4 Cr3 88.10(17)
C44 Cr4 Cr3 146.36(19)
C45 Cr4 Cr3 110.1(2)
C43 Cr4 Cr3 133.7(2)
C42 Cr4 Cr3 97.5(2)
C41 Cr4 Cr3 85.44(17)
P2 Cr4 Cr3 50.33(4)
C53 P1 C51 101.7(3)
C53 P1 Cr1 118.97(19)
C51 P1 Cr1 119.4(2)
C53 P1 Cr2 119.5(2)
C51 P1 Cr2 118.9(2)
Cr1 P1 Cr2 78.85(5)
C61 P2 C63 101.3(3)
C61 P2 Cr3 120.3(3)
C63 P2 Cr3 119.1(2)
C61 P2 Cr4 117.3(3)
C63 P2 Cr4 120.5(2)
Cr3 P2 Cr4 78.89(5)
O1 C1 Cr1 168.3(6)
O2 C2 Cr1 178.8(6)
O3 C3 Cr2 178.0(6)
O4 C4 Cr2 177.2(6)
O5 C5 Cr3 177.7(6)
O6 C6 Cr3 169.2(5)
O7 C7 Cr4 176.4(6)
O8 C8 Cr4 176.3(5)
C15 C11 C12 106.9(8)
C15 C11 Cr1 69.9(4)
C12 C11 Cr1 71.7(4)
C13 C12 C11 109.3(7)
C13 C12 Cr1 72.1(4)
C11 C12 Cr1 71.8(4)
C12 C13 C14 106.8(7)
C12 C13 Cr1 72.0(4)
C14 C13 Cr1 69.3(4)
C15 C14 C13 106.7(8)
C15 C14 Cr1 71.5(4)
C13 C14 Cr1 72.7(4)
C14 C15 C11 110.3(8)
C14 C15 Cr1 71.9(4)
C11 C15 Cr1 73.8(4)
C25 C21 C22 108.3(9)
C25 C21 Cr2 70.9(5)
C22 C21 Cr2 72.5(5)
C21 C22 C23 107.5(8)
C21 C22 Cr2 72.3(4)
C23 C22 Cr2 69.9(4)
C24 C23 C22 103.7(7)
C24 C23 Cr2 70.5(4)
C22 C23 Cr2 71.7(4)
C25 C24 C23 109.0(8)
C25 C24 Cr2 72.4(4)
C23 C24 Cr2 73.4(5)
C21 C25 C24 111.5(9)
C21 C25 Cr2 74.8(5)
C24 C25 Cr2 71.6(5)
C32 C31 C35 109.2(8)
C32 C31 Cr3 71.6(5)
C35 C31 Cr3 72.5(4)
C31 C32 C33 107.5(9)
C31 C32 Cr3 72.2(4)
C33 C32 Cr3 71.7(4)
C34 C33 C32 108.0(8)
C34 C33 Cr3 72.6(4)
C32 C33 Cr3 70.1(4)
C33 C34 C35 108.6(8)
C33 C34 Cr3 71.7(4)
C35 C34 Cr3 71.3(4)
C31 C35 C34 106.8(8)
C31 C35 Cr3 70.5(4)
C34 C35 Cr3 71.3(4)
C42 C41 C45 107.6(6)
C42 C41 Cr4 71.0(4)
C45 C41 Cr4 69.4(4)
C43 C42 C41 107.9(7)
C43 C42 Cr4 70.4(4)
C41 C42 Cr4 72.5(4)
C44 C43 C42 109.3(7)
C44 C43 Cr4 71.0(4)
C42 C43 Cr4 72.9(4)
C43 C44 C45 107.2(7)
C43 C44 Cr4 72.1(4)
C45 C44 Cr4 71.6(4)
C41 C45 C44 108.1(7)
C41 C45 Cr4 73.6(4)
C44 C45 Cr4 70.7(4)
C52 C51 P1 116.2(5)
C54 C53 P1 115.3(4)
C62 C61 P2 115.0(5)
C64 C63 P2 114.6(4)

loop_
_geom_bond_atom_site_label_1
_geom_bond_atom_site_label_2
_geom_bond_distance
Cr1 C2 1.844(7)
Cr1 C1 1.857(6)
Cr1 C15 2.154(7)
Cr1 C14 2.159(6)
Cr1 C12 2.202(6)
Cr1 C11 2.203(7)
Cr1 C13 2.203(7)
Cr1 P1 2.2780(15)
Cr1 Cr2 2.8985(11)
Cr2 C3 1.821(6)
Cr2 C4 1.834(6)
Cr2 C24 2.160(7)
Cr2 C25 2.170(7)
Cr2 C23 2.196(7)
Cr2 C21 2.217(7)
Cr2 C22 2.220(7)
Cr2 P1 2.2858(15)
Cr3 C6 1.845(6)
Cr3 C5 1.867(7)
Cr3 C32 2.175(7)
Cr3 C31 2.182(6)
Cr3 C33 2.196(7)
Cr3 C34 2.208(6)
Cr3 C35 2.208(7)
Cr3 P2 2.2699(15)
Cr3 Cr4 2.8940(11)
Cr4 C7 1.818(5)
Cr4 C8 1.841(6)
Cr4 C44 2.175(6)
Cr4 C45 2.186(6)
Cr4 C43 2.189(6)
Cr4 C42 2.221(6)
Cr4 C41 2.240(6)
Cr4 P2 2.2848(15)
P1 C53 1.830(5)
P1 C51 1.842(5)
P2 C61 1.842(6)
P2 C63 1.846(5)
O1 C1 1.140(7)
O2 C2 1.141(8)
O3 C3 1.149(7)
O4 C4 1.144(7)
O5 C5 1.140(8)
O6 C6 1.150(7)
O7 C7 1.157(7)
O8 C8 1.144(7)
C11 C15 1.358(11)
C11 C12 1.382(11)
C12 C13 1.359(11)
C13 C14 1.420(12)
C14 C15 1.353(12)
C21 C25 1.295(12)
C21 C22 1.341(12)
C22 C23 1.452(13)
C23 C24 1.351(13)
C24 C25 1.338(12)
C31 C32 1.355(14)
C31 C35 1.395(13)
C32 C33 1.430(12)
C33 C34 1.350(12)
C34 C35 1.414(10)
C41 C42 1.397(10)
C41 C45 1.402(10)
C42 C43 1.390(10)
C43 C44 1.383(11)
C44 C45 1.409(10)
C51 C52 1.496(10)
C53 C54 1.506(8)
C61 C62 1.498(11)
C63 C64 1.521(9)
